data_4106128
loop_
_publ_author_name
'Azusa Iida'
'Shigehiro Yamaguchi'

_publ_contact_author_address
;Department of chemistry, Graduate school of science, Nagoya university
Furo, Chikusa, Nagoya, 464-8602, Japan
;
_publ_contact_author_email yamaguchi.shigehiro@b.mbox.nagoya-u.ac.jp
_publ_contact_author_fax +81527895947
_publ_contact_author_name 'Yamaguchi Shigehiro'
_publ_contact_author_phone +81527892291
_publ_section_title
;
 Thiophene-Fused Ladder Boroles with High Antiaromaticity
;
_journal_name_full 'Journal of the American Chemical Society'
_journal_page_first 6952
_journal_page_last 6955
_journal_paper_doi 10.1021/ja2019977
_journal_volume 133
_journal_year 2011
_chemical_formula_sum 'C30.25 H31 B S'
_chemical_formula_weight 437.42
_chemical_melting_point 384.9
_chemical_name_common cmpd3
_chemical_name_systematic
; 
 (benzothieno)(benzo)borole
;
_space_group_IT_number 2
_symmetry_cell_setting triclinic
_symmetry_space_group_name_Hall '-P 1'
_symmetry_space_group_name_H-M 'P -1'
_atom_sites_solution_hydrogens geom
_atom_sites_solution_primary direct
_atom_sites_solution_secondary difmap
_audit_creation_method SHELXL-97
_cell_angle_alpha 71.525(13)
_cell_angle_beta 77.197(15)
_cell_angle_gamma 76.333(12)
_cell_formula_units_Z 4
_cell_length_a 12.580(3)
_cell_length_b 14.116(4)
_cell_length_c 16.020(4)
_cell_measurement_reflns_used 6029
_cell_measurement_temperature 123(2)
_cell_measurement_theta_max 31.5050
_cell_measurement_theta_min 2.9098
_cell_volume 2588.4(12)
_computing_cell_refinement 'CrystalClear (Rigaku Corp., 2000)'
_computing_data_collection 'CrystalClear (Rigaku Corp., 2000)'
_computing_data_reduction 'CrystalClear (Rigaku Corp., 2000)'
_computing_molecular_graphics 'ORTEP 3 for windows'
_computing_structure_refinement 'SHELXL-97 (Sheldrick, 1997)'
_computing_structure_solution 'SHELXS-97 (Sheldrick, 1990)'
_diffrn_ambient_temperature 123(2)
_diffrn_detector_area_resol_mean 28.5714
_diffrn_measured_fraction_theta_full 0.973
_diffrn_measured_fraction_theta_max 0.973
_diffrn_measurement_device_type
;
Saturn70 CCD (4x4 bin mode) with MicroMax-007
;
_diffrn_measurement_method dtprofit.ref
_diffrn_radiation_monochromator graphite
_diffrn_radiation_source 'fine-focus sealed tube'
_diffrn_radiation_type MoK\a
_diffrn_radiation_wavelength 0.71070
_diffrn_reflns_av_R_equivalents 0.0636
_diffrn_reflns_av_sigmaI/netI 0.1003
_diffrn_reflns_limit_h_max 14
_diffrn_reflns_limit_h_min -12
_diffrn_reflns_limit_k_max 16
_diffrn_reflns_limit_k_min -16
_diffrn_reflns_limit_l_max 16
_diffrn_reflns_limit_l_min -19
_diffrn_reflns_number 16894
_diffrn_reflns_theta_full 25.00
_diffrn_reflns_theta_max 25.00
_diffrn_reflns_theta_min 2.91
_exptl_absorpt_coefficient_mu 0.140
_exptl_absorpt_correction_T_max 0.9930
_exptl_absorpt_correction_T_min 0.9861
_exptl_absorpt_correction_type multi-scan
_exptl_crystal_colour orange
_exptl_crystal_density_diffrn 1.122
_exptl_crystal_description block
_exptl_crystal_F_000 934
_exptl_crystal_size_max 0.10
_exptl_crystal_size_mid 0.10
_exptl_crystal_size_min 0.05
_refine_diff_density_max 0.631
_refine_diff_density_min -0.390
_refine_diff_density_rms 0.068
_refine_ls_extinction_coef none
_refine_ls_extinction_method none
_refine_ls_goodness_of_fit_ref 1.046
_refine_ls_hydrogen_treatment constr
_refine_ls_matrix_type full
_refine_ls_number_parameters 598
_refine_ls_number_reflns 8857
_refine_ls_number_restraints 2
_refine_ls_restrained_S_all 1.056
_refine_ls_R_factor_all 0.1234
_refine_ls_R_factor_gt 0.0769
_refine_ls_shift/su_max 0.001
_refine_ls_shift/su_mean 0.000
_refine_ls_structure_factor_coef Fsqd
_refine_ls_weighting_details 'calc w=1/[\s^2^(Fo^2^)+(0.1184P)^2^+0.0000P] where P=(Fo^2^+2Fc^2^)/3'
_refine_ls_weighting_scheme calc
_refine_ls_wR_factor_gt 0.1966
_refine_ls_wR_factor_ref 0.2308
_reflns_number_gt 5239
_reflns_number_total 8857
_reflns_threshold_expression >2sigma(I)
_cod_data_source_file ja2019977_si_004.cif
_cod_data_source_block ai-bs
_cod_original_cell_volume 2588.4(11)
_cod_database_code 4106128

loop_
_symmetry_equiv_pos_as_xyz
'x, y, z'
'-x, -y, -z'

loop_
_atom_site_label
_atom_site_type_symbol
_atom_site_fract_x
_atom_site_fract_y
_atom_site_fract_z
_atom_site_U_iso_or_equiv
_atom_site_adp_type
_atom_site_occupancy
_atom_site_symmetry_multiplicity
_atom_site_calc_flag
_atom_site_refinement_flags
S1 S 0.83427(9) 0.23050(8) 0.39287(7) 0.0328(3) Uani 1 1 d .
S2 S 0.04221(9) 0.13634(9) 0.53316(7) 0.0391(3) Uani 1 1 d .
C3 C 0.7516(3) 0.3103(3) 0.7540(2) 0.0244(8) Uani 1 1 d .
C4 C 0.3371(3) -0.1530(3) 0.8174(2) 0.0248(8) Uani 1 1 d .
C5 C 0.8480(3) 0.2226(3) 0.7521(3) 0.0285(9) Uani 1 1 d .
H21 H 0.8411 0.1921 0.7054 0.034 Uiso 1 1 calc R
C6 C 0.0701(3) 0.0470(3) 0.6304(3) 0.0297(9) Uani 1 1 d .
C7 C 0.7579(3) 0.2179(3) 0.4973(2) 0.0259(8) Uani 1 1 d .
C8 C 0.6695(3) 0.3290(3) 0.6995(2) 0.0235(8) Uani 1 1 d .
C9 C 0.7558(3) 0.2937(3) 0.5346(2) 0.0260(8) Uani 1 1 d .
C10 C 0.6503(3) 0.1636(3) 0.6373(2) 0.0282(9) Uani 1 1 d .
C11 C 0.7432(3) 0.3740(3) 0.8066(2) 0.0285(9) Uani 1 1 d .
H1 H 0.7988 0.3618 0.8423 0.034 Uiso 1 1 calc R
C12 C 0.2599(3) -0.0628(3) 0.8140(2) 0.0252(8) Uani 1 1 d .
C13 C 0.8217(3) 0.3662(3) 0.4766(2) 0.0270(8) Uani 1 1 d .
C14 C 0.4891(3) 0.4267(3) 0.6478(2) 0.0289(9) Uani 1 1 d .
H22 H 0.5183 0.3867 0.6033 0.035 Uiso 1 1 calc R
C15 C 0.5743(3) 0.4711(3) 0.7567(2) 0.0292(9) Uani 1 1 d .
H2 H 0.5136 0.5257 0.7579 0.035 Uiso 1 1 calc R
C16 C 0.5796(3) 0.4089(3) 0.7028(2) 0.0261(8) Uani 1 1 d .
C17 C 0.8703(3) 0.3425(3) 0.3958(3) 0.0304(9) Uani 1 1 d .
C18 C 0.1644(3) 0.1819(3) 0.5230(3) 0.0324(9) Uani 1 1 d .
C19 C 0.4203(3) -0.1228(3) 0.9285(2) 0.0284(9) Uani 1 1 d .
C20 C 0.0199(3) -0.1567(3) 0.8325(3) 0.0312(9) Uani 1 1 d .
H3 H 0.0570 -0.1914 0.8822 0.037 Uiso 1 1 calc R
C21 C 0.6500(3) 0.5270(3) 0.8647(3) 0.0354(10) Uani 1 1 d .
H23 H 0.5747 0.5707 0.8651 0.042 Uiso 1 1 calc R
C22 C 0.4158(3) -0.1830(3) 0.8742(2) 0.0284(9) Uani 1 1 d .
H4 H 0.4670 -0.2448 0.8764 0.034 Uiso 1 1 calc R
B1 B 0.6883(3) 0.2667(3) 0.6305(3) 0.0256(9) Uani 1 1 d .
C24 C 0.3000(4) 0.2866(3) 0.4571(3) 0.0427(11) Uani 1 1 d .
H5 H 0.3268 0.3415 0.4115 0.051 Uiso 1 1 calc R
C25 C 0.0056(3) -0.0294(3) 0.6931(3) 0.0303(9) Uani 1 1 d .
C26 C 0.2630(3) -0.0026(3) 0.8688(2) 0.0261(8) Uani 1 1 d .
C27 C 0.3250(3) 0.1526(3) 0.5934(3) 0.0327(9) Uani 1 1 d .
H6 H 0.3682 0.1163 0.6392 0.039 Uiso 1 1 calc R
C28 C 0.1661(3) 0.0488(3) 0.6575(3) 0.0284(9) Uani 1 1 d .
C29 C 0.2014(4) 0.2622(3) 0.4554(3) 0.0404(11) Uani 1 1 d .
H7 H 0.1595 0.2995 0.4090 0.049 Uiso 1 1 calc R
C30 C 0.6557(3) 0.4553(3) 0.8087(2) 0.0293(9) Uani 1 1 d .
C31 C 0.1793(4) 0.0939(3) 0.8675(3) 0.0353(10) Uani 1 1 d .
H24 H 0.1249 0.0969 0.8293 0.042 Uiso 1 1 calc R
C32 C 0.3351(3) -0.2171(3) 0.7568(3) 0.0282(9) Uani 1 1 d .
H25 H 0.2718 -0.1824 0.7233 0.034 Uiso 1 1 calc R
C33 C 0.6805(3) 0.0517(3) 0.5415(3) 0.0348(10) Uani 1 1 d .
H8 H 0.7106 0.0366 0.4863 0.042 Uiso 1 1 calc R
C34 C 0.4398(3) -0.2205(3) 0.6875(3) 0.0383(10) Uani 1 1 d .
H26 H 0.4493 -0.1511 0.6531 0.057 Uiso 1 1 calc R
H27 H 0.4335 -0.2580 0.6473 0.057 Uiso 1 1 calc R
H28 H 0.5041 -0.2546 0.7177 0.057 Uiso 1 1 calc R
C35 C 0.6940(3) 0.1390(3) 0.5563(3) 0.0284(9) Uani 1 1 d .
C36 C -0.1319(4) -0.1338(4) 0.7555(3) 0.0444(11) Uani 1 1 d .
H9 H -0.1984 -0.1526 0.7525 0.053 Uiso 1 1 calc R
B2 B 0.1716(4) -0.0325(3) 0.7502(3) 0.0264(10) Uani 1 1 d .
C38 C 0.5913(3) 0.0982(3) 0.7048(3) 0.0350(10) Uani 1 1 d .
H10 H 0.5613 0.1131 0.7600 0.042 Uiso 1 1 calc R
C39 C 0.2228(3) 0.1257(3) 0.5953(3) 0.0310(9) Uani 1 1 d .
C40 C 0.0630(3) -0.0797(3) 0.7660(3) 0.0284(9) Uani 1 1 d .
C41 C -0.0906(3) -0.0550(3) 0.6863(3) 0.0361(10) Uani 1 1 d .
H11 H -0.1278 -0.0205 0.6365 0.043 Uiso 1 1 calc R
C42 C 0.8420(3) 0.4554(3) 0.4882(3) 0.0342(10) Uani 1 1 d .
H12 H 0.8104 0.4743 0.5415 0.041 Uiso 1 1 calc R
C43 C 0.3433(3) -0.0348(3) 0.9248(2) 0.0282(9) Uani 1 1 d .
H13 H 0.3448 0.0058 0.9617 0.034 Uiso 1 1 calc R
C44 C 0.6205(4) -0.0140(3) 0.6110(3) 0.0398(11) Uani 1 1 d .
H14 H 0.6105 -0.0750 0.6029 0.048 Uiso 1 1 calc R
C45 C 0.6231(3) -0.1439(3) 0.9321(3) 0.0412(11) Uani 1 1 d .
H29 H 0.6782 -0.1611 0.9717 0.062 Uiso 1 1 calc R
H30 H 0.6223 -0.0741 0.8941 0.062 Uiso 1 1 calc R
H31 H 0.6423 -0.1905 0.8947 0.062 Uiso 1 1 calc R
C46 C 0.1137(4) 0.0959(3) 0.9598(3) 0.0389(10) Uani 1 1 d .
H32 H 0.0785 0.0358 0.9855 0.058 Uiso 1 1 calc R
H33 H 0.0566 0.1573 0.9543 0.058 Uiso 1 1 calc R
H34 H 0.1639 0.0958 0.9986 0.058 Uiso 1 1 calc R
C47 C 0.3120(3) -0.3225(3) 0.8101(3) 0.0351(10) Uani 1 1 d .
H35 H 0.3721 -0.3592 0.8444 0.053 Uiso 1 1 calc R
H36 H 0.3072 -0.3599 0.7693 0.053 Uiso 1 1 calc R
H37 H 0.2417 -0.3164 0.8510 0.053 Uiso 1 1 calc R
C48 C -0.0780(3) -0.1846(3) 0.8278(3) 0.0414(11) Uani 1 1 d .
H15 H -0.1069 -0.2379 0.8739 0.050 Uiso 1 1 calc R
C49 C 0.9376(4) 0.4014(3) 0.3291(3) 0.0410(11) Uani 1 1 d .
H16 H 0.9699 0.3832 0.2756 0.049 Uiso 1 1 calc R
C50 C 0.5087(3) -0.1535(3) 0.9878(3) 0.0326(9) Uani 1 1 d .
H38 H 0.4918 -0.1034 1.0233 0.039 Uiso 1 1 calc R
C51 C 0.4579(4) 0.5371(3) 0.5958(3) 0.0437(11) Uani 1 1 d .
H39 H 0.4218 0.5775 0.6375 0.065 Uiso 1 1 calc R
H40 H 0.4070 0.5424 0.5556 0.065 Uiso 1 1 calc R
H41 H 0.5249 0.5627 0.5609 0.065 Uiso 1 1 calc R
C52 C 0.5761(4) 0.0085(3) 0.6906(3) 0.0410(11) Uani 1 1 d .
H17 H 0.5349 -0.0366 0.7364 0.049 Uiso 1 1 calc R
C53 C 0.9583(3) 0.2587(3) 0.7250(3) 0.0385(10) Uani 1 1 d .
H42 H 0.9592 0.3105 0.6673 0.058 Uiso 1 1 calc R
H43 H 1.0184 0.2011 0.7200 0.058 Uiso 1 1 calc R
H44 H 0.9687 0.2876 0.7700 0.058 Uiso 1 1 calc R
C54 C 0.6618(4) 0.4703(4) 0.9606(3) 0.0490(12) Uani 1 1 d .
H45 H 0.7363 0.4293 0.9631 0.073 Uiso 1 1 calc R
H46 H 0.6065 0.4259 0.9857 0.073 Uiso 1 1 calc R
H47 H 0.6502 0.5190 0.9952 0.073 Uiso 1 1 calc R
C55 C 0.5069(4) -0.2556(4) 1.0532(3) 0.0480(12) Uani 1 1 d .
H48 H 0.4327 -0.2577 1.0885 0.072 Uiso 1 1 calc R
H49 H 0.5610 -0.2686 1.0929 0.072 Uiso 1 1 calc R
H50 H 0.5258 -0.3076 1.0213 0.072 Uiso 1 1 calc R
C56 C 0.2330(4) 0.1876(3) 0.8245(3) 0.0472(12) Uani 1 1 d .
H51 H 0.2846 0.1890 0.8616 0.071 Uiso 1 1 calc R
H52 H 0.1755 0.2487 0.8191 0.071 Uiso 1 1 calc R
H53 H 0.2734 0.1853 0.7652 0.071 Uiso 1 1 calc R
C57 C 0.9082(4) 0.5144(3) 0.4212(3) 0.0476(12) Uani 1 1 d .
H18 H 0.9214 0.5746 0.4286 0.057 Uiso 1 1 calc R
C58 C 0.7345(4) 0.5977(4) 0.8206(3) 0.0544(13) Uani 1 1 d .
H54 H 0.8093 0.5571 0.8155 0.082 Uiso 1 1 calc R
H55 H 0.7299 0.6431 0.8571 0.082 Uiso 1 1 calc R
H56 H 0.7185 0.6380 0.7611 0.082 Uiso 1 1 calc R
C59 C 0.3613(4) 0.2313(3) 0.5253(3) 0.0402(10) Uani 1 1 d .
H19 H 0.4301 0.2487 0.5246 0.048 Uiso 1 1 calc R
C60 C 0.9562(4) 0.4873(4) 0.3428(3) 0.0511(13) Uani 1 1 d .
H20 H 1.0024 0.5288 0.2982 0.061 Uiso 1 1 calc R
C61 C 0.8417(4) 0.1399(3) 0.8408(3) 0.0445(11) Uani 1 1 d .
H57 H 0.9034 0.0833 0.8374 0.067 Uiso 1 1 calc R
H58 H 0.7714 0.1156 0.8535 0.067 Uiso 1 1 calc R
H59 H 0.8461 0.1677 0.8885 0.067 Uiso 1 1 calc R
C62 C 0.3867(4) 0.3863(5) 0.7060(3) 0.0658(16) Uani 1 1 d .
H60 H 0.4071 0.3137 0.7353 0.099 Uiso 1 1 calc R
H61 H 0.3305 0.3964 0.6688 0.099 Uiso 1 1 calc R
H62 H 0.3567 0.4230 0.7513 0.099 Uiso 1 1 calc R
C65 C 0.8242(11) 0.5835(12) 0.0724(12) 0.089(5) Uani 0.50 1 d PD
C64 C 0.9257(15) 0.5856(9) 0.0744(9) 0.210(8) Uani 1 1 d D
C66 C 0.9804(16) 0.4843(12) 0.0438(8) 0.277(10) Uani 1 1 d D

loop_
_atom_site_aniso_label
_atom_site_aniso_U_11
_atom_site_aniso_U_22
_atom_site_aniso_U_33
_atom_site_aniso_U_23
_atom_site_aniso_U_13
_atom_site_aniso_U_12
S1 0.0352(6) 0.0362(6) 0.0318(6) -0.0169(4) -0.0067(4) -0.0039(5)
S2 0.0342(6) 0.0458(7) 0.0341(6) -0.0085(5) -0.0112(5) 0.0003(5)
C3 0.024(2) 0.0253(19) 0.0217(19) -0.0064(15) -0.0002(15) -0.0044(16)
C4 0.024(2) 0.026(2) 0.027(2) -0.0107(16) -0.0039(16) -0.0052(16)
C5 0.029(2) 0.027(2) 0.032(2) -0.0129(17) -0.0098(17) 0.0007(17)
C6 0.027(2) 0.033(2) 0.033(2) -0.0174(17) -0.0052(17) -0.0013(17)
C7 0.027(2) 0.0223(19) 0.028(2) -0.0076(16) -0.0090(16) 0.0013(16)
C8 0.025(2) 0.0196(19) 0.024(2) -0.0031(15) -0.0029(15) -0.0060(15)
C9 0.027(2) 0.024(2) 0.030(2) -0.0107(16) -0.0102(16) 0.0002(16)
C10 0.029(2) 0.026(2) 0.028(2) -0.0069(16) -0.0062(17) -0.0015(17)
C11 0.026(2) 0.031(2) 0.030(2) -0.0125(17) -0.0060(16) -0.0024(17)
C12 0.025(2) 0.027(2) 0.025(2) -0.0095(16) -0.0066(16) -0.0042(16)
C13 0.027(2) 0.027(2) 0.027(2) -0.0081(16) -0.0071(16) -0.0024(16)
C14 0.029(2) 0.032(2) 0.025(2) -0.0079(17) -0.0085(17) -0.0003(17)
C15 0.031(2) 0.024(2) 0.030(2) -0.0093(17) -0.0050(17) 0.0027(17)
C16 0.027(2) 0.026(2) 0.023(2) -0.0053(15) -0.0040(16) -0.0015(16)
C17 0.034(2) 0.032(2) 0.028(2) -0.0113(17) -0.0063(17) -0.0060(18)
C18 0.031(2) 0.036(2) 0.031(2) -0.0142(18) -0.0055(17) 0.0004(18)
C19 0.028(2) 0.035(2) 0.022(2) -0.0046(17) -0.0071(16) -0.0069(17)
C20 0.028(2) 0.036(2) 0.028(2) -0.0111(18) -0.0001(17) -0.0056(18)
C21 0.038(2) 0.037(2) 0.034(2) -0.0199(19) -0.0090(19) 0.0035(19)
C22 0.024(2) 0.028(2) 0.031(2) -0.0086(17) -0.0070(17) 0.0014(16)
B1 0.022(2) 0.026(2) 0.027(2) -0.0069(18) -0.0110(18) 0.0029(18)
C24 0.050(3) 0.034(2) 0.037(3) -0.008(2) -0.001(2) -0.001(2)
C25 0.024(2) 0.034(2) 0.036(2) -0.0215(18) -0.0010(17) 0.0015(17)
C26 0.027(2) 0.027(2) 0.026(2) -0.0100(16) -0.0051(16) -0.0043(16)
C27 0.033(2) 0.034(2) 0.027(2) -0.0072(17) -0.0049(17) -0.0003(18)
C28 0.030(2) 0.025(2) 0.032(2) -0.0134(17) -0.0077(17) 0.0029(16)
C29 0.043(3) 0.039(3) 0.033(2) -0.0079(19) -0.006(2) 0.001(2)
C30 0.035(2) 0.028(2) 0.027(2) -0.0129(17) -0.0052(17) -0.0011(17)
C31 0.044(3) 0.032(2) 0.036(2) -0.0158(18) -0.018(2) 0.0028(19)
C32 0.028(2) 0.026(2) 0.032(2) -0.0124(17) -0.0114(17) 0.0027(16)
C33 0.033(2) 0.031(2) 0.047(3) -0.0189(19) -0.0127(19) -0.0011(18)
C34 0.042(3) 0.042(3) 0.036(2) -0.018(2) -0.0029(19) -0.011(2)
C35 0.026(2) 0.025(2) 0.037(2) -0.0089(17) -0.0159(17) 0.0008(16)
C36 0.030(2) 0.055(3) 0.056(3) -0.021(2) -0.008(2) -0.011(2)
B2 0.028(2) 0.023(2) 0.028(2) -0.0123(18) -0.0053(18) 0.0047(18)
C38 0.035(2) 0.028(2) 0.041(2) -0.0067(18) -0.0087(19) -0.0041(18)
C39 0.032(2) 0.028(2) 0.033(2) -0.0179(17) 0.0033(17) 0.0001(17)
C40 0.028(2) 0.028(2) 0.030(2) -0.0130(17) -0.0052(17) 0.0020(16)
C41 0.031(2) 0.047(3) 0.033(2) -0.018(2) -0.0086(18) -0.0009(19)
C42 0.047(3) 0.031(2) 0.026(2) -0.0093(17) -0.0007(18) -0.0117(19)
C43 0.032(2) 0.033(2) 0.024(2) -0.0121(17) -0.0071(17) -0.0053(17)
C44 0.040(3) 0.031(2) 0.057(3) -0.017(2) -0.018(2) -0.0077(19)
C45 0.032(2) 0.052(3) 0.041(3) -0.015(2) -0.0056(19) -0.008(2)
C46 0.035(2) 0.041(3) 0.043(3) -0.021(2) -0.0041(19) -0.0014(19)
C47 0.041(2) 0.031(2) 0.035(2) -0.0162(18) -0.0028(19) -0.0033(19)
C48 0.033(2) 0.044(3) 0.044(3) -0.010(2) 0.002(2) -0.011(2)
C49 0.042(3) 0.051(3) 0.030(2) -0.013(2) -0.0008(19) -0.012(2)
C50 0.026(2) 0.043(2) 0.030(2) -0.0111(18) -0.0084(17) -0.0033(18)
C51 0.058(3) 0.033(2) 0.039(3) -0.013(2) -0.022(2) 0.009(2)
C52 0.041(3) 0.026(2) 0.051(3) -0.001(2) -0.007(2) -0.0115(19)
C53 0.032(2) 0.036(2) 0.043(3) -0.013(2) -0.0022(19) 0.0012(19)
C54 0.064(3) 0.050(3) 0.039(3) -0.023(2) -0.010(2) -0.005(2)
C55 0.044(3) 0.052(3) 0.046(3) -0.002(2) -0.017(2) -0.011(2)
C56 0.064(3) 0.032(2) 0.040(3) -0.013(2) -0.002(2) 0.000(2)
C57 0.058(3) 0.039(3) 0.049(3) -0.015(2) 0.003(2) -0.023(2)
C58 0.074(4) 0.043(3) 0.052(3) -0.020(2) -0.006(3) -0.018(3)
C59 0.044(3) 0.038(3) 0.037(2) -0.013(2) 0.004(2) -0.010(2)
C60 0.062(3) 0.055(3) 0.038(3) -0.012(2) 0.007(2) -0.026(3)
C61 0.047(3) 0.030(2) 0.046(3) -0.007(2) -0.003(2) 0.003(2)
C62 0.042(3) 0.104(5) 0.049(3) 0.000(3) -0.017(2) -0.029(3)
C65 0.072(9) 0.087(10) 0.119(13) -0.069(9) 0.014(8) -0.003(8)
C64 0.38(2) 0.090(8) 0.176(12) -0.064(8) -0.114(15) 0.021(12)
C66 0.43(3) 0.229(16) 0.183(15) 0.075(13) -0.16(2) -0.164(17)

loop_
_atom_type_symbol
_atom_type_description
_atom_type_scat_dispersion_real
_atom_type_scat_dispersion_imag
_atom_type_scat_source
C C 0.0033 0.0016 'International Tables Vol C Tables 4.2.6.8 and 6.1.1.4'
H H 0.0000 0.0000 'International Tables Vol C Tables 4.2.6.8 and 6.1.1.4'
B B 0.0013 0.0007 'International Tables Vol C Tables 4.2.6.8 and 6.1.1.4'
S S 0.1246 0.1234 'International Tables Vol C Tables 4.2.6.8 and 6.1.1.4'

loop_
_geom_angle_atom_site_label_1
_geom_angle_atom_site_label_2
_geom_angle_atom_site_label_3
_geom_angle
_geom_angle_site_symmetry_1
C7 S1 C17 90.42(18) .
C6 S2 C18 90.55(19) .
C11 C3 C8 119.4(3) .
C11 C3 C5 121.2(3) .
C8 C3 C5 119.5(3) .
C22 C4 C12 120.4(3) .
C22 C4 C32 120.5(3) .
C12 C4 C32 119.1(3) .
C53 C5 C3 111.6(3) .
C53 C5 C61 112.3(3) .
C3 C5 C61 111.0(3) .
C28 C6 C25 114.0(3) .
C28 C6 S2 115.1(3) .
C25 C6 S2 130.8(3) .
C9 C7 C35 113.2(3) .
C9 C7 S1 114.9(3) .
C35 C7 S1 131.9(3) .
C16 C8 C3 119.2(3) .
C16 C8 B1 121.6(3) .
C3 C8 B1 118.9(3) .
C7 C9 C13 111.3(3) .
C7 C9 B1 107.6(3) .
C13 C9 B1 140.9(3) .
C38 C10 C35 119.0(4) .
C38 C10 B1 133.2(4) .
C35 C10 B1 107.7(3) .
C3 C11 C30 122.0(3) .
C4 C12 C26 119.1(3) .
C4 C12 B2 118.8(3) .
C26 C12 B2 122.1(3) .
C17 C13 C42 117.7(3) .
C17 C13 C9 112.3(3) .
C42 C13 C9 130.0(4) .
C16 C14 C51 113.3(3) .
C16 C14 C62 110.9(3) .
C51 C14 C62 110.5(4) .
C16 C15 C30 121.8(3) .
C15 C16 C8 119.6(3) .
C15 C16 C14 120.8(3) .
C8 C16 C14 119.5(3) .
C49 C17 C13 122.9(4) .
C49 C17 S1 125.9(3) .
C13 C17 S1 111.2(3) .
C29 C18 C39 122.8(4) .
C29 C18 S2 126.1(3) .
C39 C18 S2 111.0(3) .
C43 C19 C22 117.9(3) .
C43 C19 C50 121.2(3) .
C22 C19 C50 120.9(3) .
C40 C20 C48 120.9(4) .
C54 C21 C30 112.2(3) .
C54 C21 C58 112.5(4) .
C30 C21 C58 110.4(3) .
C4 C22 C19 120.9(3) .
C9 B1 C8 125.5(3) .
C9 B1 C10 102.9(3) .
C8 B1 C10 131.6(4) .
C29 C24 C59 120.5(4) .
C41 C25 C40 122.4(4) .
C41 C25 C6 130.0(4) .
C40 C25 C6 107.6(3) .
C43 C26 C12 119.0(3) .
C43 C26 C31 121.0(3) .
C12 C26 C31 120.1(3) .
C59 C27 C39 119.8(4) .
C6 C28 C39 111.1(3) .
C6 C28 B2 107.0(3) .
C39 C28 B2 141.8(3) .
C24 C29 C18 118.4(4) .
C11 C30 C15 118.0(3) .
C11 C30 C21 121.3(3) .
C15 C30 C21 120.7(3) .
C26 C31 C56 111.6(4) .
C26 C31 C46 112.9(3) .
C56 C31 C46 110.9(3) .
C47 C32 C34 112.5(3) .
C47 C32 C4 111.8(3) .
C34 C32 C4 111.7(3) .
C35 C33 C44 117.6(4) .
C33 C35 C10 122.6(4) .
C33 C35 C7 128.9(4) .
C10 C35 C7 108.4(3) .
C48 C36 C41 121.4(4) .
C28 B2 C12 130.1(3) .
C28 B2 C40 102.8(3) .
C12 B2 C40 127.1(3) .
C10 C38 C52 119.2(4) .
C27 C39 C18 116.7(4) .
C27 C39 C28 131.2(4) .
C18 C39 C28 112.2(4) .
C20 C40 C25 118.1(4) .
C20 C40 B2 133.2(3) .
C25 C40 B2 108.6(3) .
C25 C41 C36 117.7(4) .
C57 C42 C13 119.2(4) .
C19 C43 C26 122.7(3) .
C52 C44 C33 121.1(4) .
C36 C48 C20 119.4(4) .
C60 C49 C17 117.9(4) .
C55 C50 C19 113.2(3) .
C55 C50 C45 112.3(4) .
C19 C50 C45 110.9(3) .
C44 C52 C38 120.6(4) .
C42 C57 C60 121.2(4) .
C27 C59 C24 121.8(4) .
C49 C60 C57 121.0(4) .
C65 C64 C66 96.7(12) .
C66 C66 C64 106.1(16) 2_765

loop_
_geom_bond_atom_site_label_1
_geom_bond_atom_site_label_2
_geom_bond_distance
_geom_bond_site_symmetry_2
S1 C7 1.713(4) .
S1 C17 1.762(4) .
S2 C6 1.711(4) .
S2 C18 1.758(4) .
C3 C11 1.388(5) .
C3 C8 1.422(5) .
C3 C5 1.518(5) .
C4 C22 1.394(5) .
C4 C12 1.401(5) .
C4 C32 1.530(5) .
C5 C53 1.516(6) .
C5 C61 1.527(5) .
C6 C28 1.380(5) .
C6 C25 1.482(6) .
C7 C9 1.374(5) .
C7 C35 1.482(5) .
C8 C16 1.401(5) .
C8 B1 1.566(5) .
C9 C13 1.433(5) .
C9 B1 1.558(6) .
C10 C38 1.381(5) .
C10 C35 1.410(5) .
C10 B1 1.601(6) .
C11 C30 1.393(5) .
C12 C26 1.413(5) .
C12 B2 1.569(5) .
C13 C17 1.409(5) .
C13 C42 1.417(5) .
C14 C16 1.520(5) .
C14 C51 1.520(5) .
C14 C62 1.527(6) .
C15 C16 1.395(5) .
C15 C30 1.395(5) .
C17 C49 1.385(6) .
C18 C29 1.388(6) .
C18 C39 1.424(6) .
C19 C43 1.377(5) .
C19 C22 1.412(5) .
C19 C50 1.520(5) .
C20 C40 1.377(5) .
C20 C48 1.402(6) .
C21 C54 1.514(6) .
C21 C30 1.531(5) .
C21 C58 1.532(6) .
C24 C29 1.372(6) .
C24 C59 1.395(6) .
C25 C41 1.378(6) .
C25 C40 1.412(5) .
C26 C43 1.399(5) .
C26 C31 1.509(5) .
C27 C59 1.374(5) .
C27 C39 1.416(6) .
C28 C39 1.430(5) .
C28 B2 1.567(6) .
C31 C56 1.522(6) .
C31 C46 1.531(6) .
C32 C47 1.523(5) .
C32 C34 1.525(5) .
C33 C35 1.381(5) .
C33 C44 1.405(6) .
C36 C48 1.382(6) .
C36 C41 1.404(6) .
B2 C40 1.596(6) .
C38 C52 1.418(6) .
C42 C57 1.380(6) .
C44 C52 1.377(6) .
C45 C50 1.527(5) .
C49 C60 1.378(6) .
C50 C55 1.491(6) .
C57 C60 1.395(6) .
C65 C64 1.292(14) .
C64 C66 1.608(16) .
C66 C66 1.35(3) 2_765

loop_
_geom_torsion_atom_site_label_1
_geom_torsion_atom_site_label_2
_geom_torsion_atom_site_label_3
_geom_torsion_atom_site_label_4
_geom_torsion
_geom_torsion_site_symmetry_4
C11 C3 C5 C53 -57.1(5) .
C8 C3 C5 C53 121.6(4) .
C11 C3 C5 C61 69.0(5) .
C8 C3 C5 C61 -112.4(4) .
C18 S2 C6 C28 0.6(3) .
C18 S2 C6 C25 177.3(4) .
C17 S1 C7 C9 0.9(3) .
C17 S1 C7 C35 -178.1(4) .
C11 C3 C8 C16 -2.5(5) .
C5 C3 C8 C16 178.9(3) .
C11 C3 C8 B1 171.4(3) .
C5 C3 C8 B1 -7.3(5) .
C35 C7 C9 C13 178.0(3) .
S1 C7 C9 C13 -1.2(4) .
C35 C7 C9 B1 2.1(4) .
S1 C7 C9 B1 -177.1(2) .
C8 C3 C11 C30 0.9(6) .
C5 C3 C11 C30 179.5(3) .
C22 C4 C12 C26 0.1(5) .
C32 C4 C12 C26 -178.9(3) .
C22 C4 C12 B2 -179.1(3) .
C32 C4 C12 B2 1.9(5) .
C7 C9 C13 C17 0.9(5) .
B1 C9 C13 C17 174.7(4) .
C7 C9 C13 C42 179.7(4) .
B1 C9 C13 C42 -6.5(8) .
C30 C15 C16 C8 -0.8(6) .
C30 C15 C16 C14 179.1(3) .
C3 C8 C16 C15 2.4(5) .
B1 C8 C16 C15 -171.2(3) .
C3 C8 C16 C14 -177.5(3) .
B1 C8 C16 C14 8.9(5) .
C51 C14 C16 C15 47.4(5) .
C62 C14 C16 C15 -77.6(5) .
C51 C14 C16 C8 -132.7(4) .
C62 C14 C16 C8 102.3(5) .
C42 C13 C17 C49 1.1(6) .
C9 C13 C17 C49 -180.0(4) .
C42 C13 C17 S1 -179.1(3) .
C9 C13 C17 S1 -0.2(4) .
C7 S1 C17 C49 179.4(4) .
C7 S1 C17 C13 -0.4(3) .
C6 S2 C18 C29 -179.0(4) .
C6 S2 C18 C39 0.3(3) .
C12 C4 C22 C19 -0.8(6) .
C32 C4 C22 C19 178.1(3) .
C43 C19 C22 C4 1.3(6) .
C50 C19 C22 C4 -177.7(3) .
C7 C9 B1 C8 176.7(3) .
C13 C9 B1 C8 2.8(7) .
C7 C9 B1 C10 -1.8(4) .
C13 C9 B1 C10 -175.7(4) .
C16 C8 B1 C9 89.0(5) .
C3 C8 B1 C9 -84.7(4) .
C16 C8 B1 C10 -93.0(5) .
C3 C8 B1 C10 93.3(5) .
C38 C10 B1 C9 177.8(4) .
C35 C10 B1 C9 0.9(4) .
C38 C10 B1 C8 -0.6(7) .
C35 C10 B1 C8 -177.5(4) .
C28 C6 C25 C41 -177.2(4) .
S2 C6 C25 C41 6.0(7) .
C28 C6 C25 C40 0.6(5) .
S2 C6 C25 C40 -176.2(3) .
C4 C12 C26 C43 0.2(5) .
B2 C12 C26 C43 179.3(3) .
C4 C12 C26 C31 -178.9(3) .
B2 C12 C26 C31 0.3(6) .
C25 C6 C28 C39 -178.6(3) .
S2 C6 C28 C39 -1.3(4) .
C25 C6 C28 B2 -1.4(4) .
S2 C6 C28 B2 175.9(3) .
C59 C24 C29 C18 0.2(6) .
C39 C18 C29 C24 1.8(6) .
S2 C18 C29 C24 -178.9(3) .
C3 C11 C30 C15 0.8(6) .
C3 C11 C30 C21 -177.8(4) .
C16 C15 C30 C11 -0.8(6) .
C16 C15 C30 C21 177.8(4) .
C54 C21 C30 C11 -52.4(5) .
C58 C21 C30 C11 74.0(5) .
C54 C21 C30 C15 129.1(4) .
C58 C21 C30 C15 -104.6(4) .
C43 C26 C31 C56 70.5(5) .
C12 C26 C31 C56 -110.4(4) .
C43 C26 C31 C46 -55.2(5) .
C12 C26 C31 C46 123.8(4) .
C22 C4 C32 C47 62.3(5) .
C12 C4 C32 C47 -118.6(4) .
C22 C4 C32 C34 -64.7(5) .
C12 C4 C32 C34 114.3(4) .
C44 C33 C35 C10 0.0(6) .
C44 C33 C35 C7 176.3(4) .
C38 C10 C35 C33 -0.2(6) .
B1 C10 C35 C33 177.2(3) .
C38 C10 C35 C7 -177.2(3) .
B1 C10 C35 C7 0.2(4) .
C9 C7 C35 C33 -178.3(4) .
S1 C7 C35 C33 0.7(6) .
C9 C7 C35 C10 -1.5(4) .
S1 C7 C35 C10 177.5(3) .
C6 C28 B2 C12 -178.5(4) .
C39 C28 B2 C12 -2.8(8) .
C6 C28 B2 C40 1.5(4) .
C39 C28 B2 C40 177.3(5) .
C4 C12 B2 C28 -103.5(5) .
C26 C12 B2 C28 77.3(5) .
C4 C12 B2 C40 76.4(5) .
C26 C12 B2 C40 -102.8(5) .
C35 C10 C38 C52 -0.2(6) .
B1 C10 C38 C52 -176.8(4) .
C59 C27 C39 C18 1.7(6) .
C59 C27 C39 C28 -179.6(4) .
C29 C18 C39 C27 -2.7(6) .
S2 C18 C39 C27 177.9(3) .
C29 C18 C39 C28 178.2(4) .
S2 C18 C39 C28 -1.1(4) .
C6 C28 C39 C27 -177.3(4) .
B2 C28 C39 C27 7.0(8) .
C6 C28 C39 C18 1.5(5) .
B2 C28 C39 C18 -174.2(5) .
C48 C20 C40 C25 0.2(6) .
C48 C20 C40 B2 -178.2(4) .
C41 C25 C40 C20 -0.3(6) .
C6 C25 C40 C20 -178.3(3) .
C41 C25 C40 B2 178.4(4) .
C6 C25 C40 B2 0.4(4) .
C28 B2 C40 C20 177.3(4) .
C12 B2 C40 C20 -2.6(7) .
C28 B2 C40 C25 -1.2(4) .
C12 B2 C40 C25 178.9(4) .
C40 C25 C41 C36 0.4(6) .
C6 C25 C41 C36 177.9(4) .
C48 C36 C41 C25 -0.4(6) .
C17 C13 C42 C57 -0.4(6) .
C9 C13 C42 C57 -179.1(4) .
C22 C19 C43 C26 -1.0(6) .
C50 C19 C43 C26 177.9(3) .
C12 C26 C43 C19 0.3(6) .
C31 C26 C43 C19 179.4(4) .
C35 C33 C44 C52 0.6(6) .
C41 C36 C48 C20 0.3(7) .
C40 C20 C48 C36 -0.2(6) .
C13 C17 C49 C60 -0.7(7) .
S1 C17 C49 C60 179.6(3) .
C43 C19 C50 C55 122.7(4) .
C22 C19 C50 C55 -58.3(5) .
C43 C19 C50 C45 -110.0(4) .
C22 C19 C50 C45 68.9(5) .
C33 C44 C52 C38 -1.0(6) .
C10 C38 C52 C44 0.7(6) .
C13 C42 C57 C60 -0.6(7) .
C39 C27 C59 C24 0.2(6) .
C29 C24 C59 C27 -1.2(7) .
C17 C49 C60 C57 -0.4(7) .
C42 C57 C60 C49 1.0(8) .
C65 C64 C66 C66 100(2) 2_765
